data_7101741
loop_
_publ_author_name
'Jia, Junhua'
'Lin, Xiang'
'Wilson, Claire'
'Blake, Alexander J'
'Champness, Neil R'
'Hubberstey, Peter'
'Walker, Gavin'
'Cussen, Edmund J'
'Schr\"oder, Martin'

_publ_section_title
;
 Twelve-connected porous metal-organic frameworks with high H(2)
 adsorption.
;
_journal_issue 8
_journal_name_full 'Chemical communications (Cambridge, England)'
_journal_page_first 840
_journal_page_last 842
_journal_paper_doi 10.1039/b614254k
_journal_year 2007
_chemical_formula_moiety 'C57 H33 Fe3 N3 O13,4(C3H7NO)'
_chemical_formula_sum 'C69 H61 Fe3 N7 O17'
_chemical_formula_weight 1427.80
_chemical_name_systematic
;
?
;
_space_group_IT_number 167
_symmetry_cell_setting trigonal
_symmetry_space_group_name_Hall '-R 3 2"c'
_symmetry_space_group_name_H-M 'R -3 c :H'
_atom_sites_solution_hydrogens geom
_atom_sites_solution_primary direct
_atom_sites_solution_secondary difmap
_audit_creation_method SHELXL-97
_cell_angle_alpha 90.00
_cell_angle_beta 90.00
_cell_angle_gamma 120.00
_cell_formula_units_Z 6
_cell_length_a 19.2442(14)
_cell_length_b 19.2442(14)
_cell_length_c 45.613(7)
_cell_measurement_reflns_used 2727
_cell_measurement_temperature 150(2)
_cell_measurement_theta_max 21.63
_cell_measurement_theta_min 2.43
_cell_volume 14629(2)
_computing_cell_refinement 'Bruker SMART'
_computing_data_collection 'Bruker SMART'
_computing_data_reduction 'Bruker SAINT'
_computing_molecular_graphics 'Bruker SHELXTL'
_computing_publication_material 'Bruker SHELXTL'
_computing_structure_refinement 'SHELXL-97 (Sheldrick, 1997)'
_computing_structure_solution 'SHELXS-97 (Sheldrick, 1990)'
_diffrn_ambient_temperature 150(2)
_diffrn_measured_fraction_theta_full 0.998
_diffrn_measured_fraction_theta_max 0.998
_diffrn_measurement_device_type 'Bruker APEXII CCD area detector'
_diffrn_measurement_method \w
_diffrn_radiation_monochromator 'silicon (111)'
_diffrn_radiation_source 'Daresbury Laboratory Station 9.8'
_diffrn_radiation_type synchrotron
_diffrn_radiation_wavelength 0.6906
_diffrn_reflns_av_R_equivalents 0.1099
_diffrn_reflns_av_sigmaI/netI 0.0708
_diffrn_reflns_limit_h_max 23
_diffrn_reflns_limit_h_min -23
_diffrn_reflns_limit_k_max 24
_diffrn_reflns_limit_k_min -22
_diffrn_reflns_limit_l_max 44
_diffrn_reflns_limit_l_min -56
_diffrn_reflns_number 28211
_diffrn_reflns_theta_full 26.38
_diffrn_reflns_theta_max 26.38
_diffrn_reflns_theta_min 2.12
_exptl_absorpt_coefficient_mu 0.493
_exptl_absorpt_correction_T_max 1.000
_exptl_absorpt_correction_T_min 0.339
_exptl_absorpt_correction_type multi-scan
_exptl_absorpt_process_details '(SADABS version 2.10; Bruker, 2003)'
_exptl_crystal_colour RED
_exptl_crystal_density_diffrn 0.982
_exptl_crystal_density_meas 0
_exptl_crystal_density_method 'not measured'
_exptl_crystal_description BLOCK
_exptl_crystal_F_000 4476
_exptl_crystal_size_max 0.033
_exptl_crystal_size_mid 0.029
_exptl_crystal_size_min 0.024
_refine_diff_density_max 0.403
_refine_diff_density_min -0.667
_refine_diff_density_rms 0.075
_refine_ls_extinction_method none
_refine_ls_goodness_of_fit_ref 1.014
_refine_ls_hydrogen_treatment constr
_refine_ls_matrix_type full
_refine_ls_number_parameters 111
_refine_ls_number_reflns 3333
_refine_ls_number_restraints 45
_refine_ls_restrained_S_all 1.015
_refine_ls_R_factor_all 0.0928
_refine_ls_R_factor_gt 0.0623
_refine_ls_shift/su_max 0.000
_refine_ls_shift/su_mean 0.000
_refine_ls_structure_factor_coef Fsqd
_refine_ls_weighting_details 'calc w=1/[\s^2^(Fo^2^)+(0.1043P)^2^] where P=(Fo^2^+2Fc^2^)/3'
_refine_ls_weighting_scheme calc
_refine_ls_wR_factor_gt 0.1668
_refine_ls_wR_factor_ref 0.1772
_reflns_number_gt 2246
_reflns_number_total 3333
_reflns_threshold_expression >2\s(I)
_cod_data_source_file b614254k.txt
_cod_data_source_block Compound_2
_cod_depositor_comments
;
The following automatic conversions were performed:
'_symmetry_cell_setting' value 'Trigonal' changed to 'trigonal' according
to '/home/saulius/struct/CIF-dictionaries/cif_core.dic' dictionary named
'cif_core.dic' version 2.4.1 from 2010-06-29.

Automatic conversion script
Id: cif_fix_enum 1527 2010-12-29 10:47:43Z saulius 
;
_cod_original_sg_symbol_H-M R-3c
_cod_database_code 7101741

loop_
_symmetry_equiv_pos_as_xyz
'x, y, z'
'-y, x-y, z'
'-x+y, -x, z'
'y, x, -z+1/2'
'x-y, -y, -z+1/2'
'-x, -x+y, -z+1/2'
'x+2/3, y+1/3, z+1/3'
'-y+2/3, x-y+1/3, z+1/3'
'-x+y+2/3, -x+1/3, z+1/3'
'y+2/3, x+1/3, -z+5/6'
'x-y+2/3, -y+1/3, -z+5/6'
'-x+2/3, -x+y+1/3, -z+5/6'
'x+1/3, y+2/3, z+2/3'
'-y+1/3, x-y+2/3, z+2/3'
'-x+y+1/3, -x+2/3, z+2/3'
'y+1/3, x+2/3, -z+7/6'
'x-y+1/3, -y+2/3, -z+7/6'
'-x+1/3, -x+y+2/3, -z+7/6'
'-x, -y, -z'
'y, -x+y, -z'
'x-y, x, -z'
'-y, -x, z-1/2'
'-x+y, y, z-1/2'
'x, x-y, z-1/2'
'-x+2/3, -y+1/3, -z+1/3'
'y+2/3, -x+y+1/3, -z+1/3'
'x-y+2/3, x+1/3, -z+1/3'
'-y+2/3, -x+1/3, z-1/6'
'-x+y+2/3, y+1/3, z-1/6'
'x+2/3, x-y+1/3, z-1/6'
'-x+1/3, -y+2/3, -z+2/3'
'y+1/3, -x+y+2/3, -z+2/3'
'x-y+1/3, x+2/3, -z+2/3'
'-y+1/3, -x+2/3, z+1/6'
'-x+y+1/3, y+2/3, z+1/6'
'x+1/3, x-y+2/3, z+1/6'

loop_
_atom_site_label
_atom_site_type_symbol
_atom_site_fract_x
_atom_site_fract_y
_atom_site_fract_z
_atom_site_U_iso_or_equiv
_atom_site_adp_type
_atom_site_occupancy
_atom_site_symmetry_multiplicity
_atom_site_calc_flag
_atom_site_refinement_flags
_atom_site_disorder_assembly
_atom_site_disorder_group
Fe Fe 0.56783(3) 0.3333 0.0833 0.0307(2) Uani 1 2 d S . .
N1 N 0.4529(2) 0.3333 0.0833 0.0370(9) Uani 1 2 d S . .
C1 C 0.4344(2) 0.3688(2) 0.06189(7) 0.0438(9) Uani 1 1 d . A .
H1A H 0.4723 0.3946 0.0466 0.053 Uiso 1 1 calc R . .
C2 C 0.3623(2) 0.3700(3) 0.06076(9) 0.0576(11) Uani 1 1 d . . .
C3 C 0.3079(3) 0.3333 0.0833 0.0640(18) Uani 1 2 d S . .
H3A H 0.2586 0.3333 0.0833 0.077 Uiso 1 2 calc SR . .
C10 C 0.32804(19) 0.5303(2) -0.04061(7) 0.0359(8) Uani 1 1 d . . .
O2 O 0.39255(13) 0.57218(14) -0.05459(5) 0.0406(6) Uani 1 1 d . . .
O1 O 0.26053(14) 0.52102(14) -0.04746(5) 0.0403(6) Uani 1 1 d . . .
C4 C 0.3519(3) 0.4196(3) 0.03771(12) 0.0379(13) Uiso 0.70 1 d PD A 1
C5 C 0.4164(3) 0.4892(3) 0.02710(10) 0.0438(12) Uiso 0.70 1 d PD A 1
H5A H 0.4667 0.5118 0.0369 0.053 Uiso 0.70 1 calc PR A 1
C6 C 0.4087(3) 0.5263(3) 0.00236(10) 0.0440(12) Uiso 0.70 1 d PD A 1
H6A H 0.4541 0.5732 -0.0050 0.053 Uiso 0.70 1 calc PR A 1
C7 C 0.3357(3) 0.4958(3) -0.01172(12) 0.0341(14) Uiso 0.70 1 d PD A 1
C8 C 0.2690(3) 0.4259(3) -0.00109(12) 0.0476(13) Uiso 0.70 1 d PD A 1
H8A H 0.2188 0.4045 -0.0108 0.057 Uiso 0.70 1 calc PR A 1
C9 C 0.2765(4) 0.3880(4) 0.02363(12) 0.0528(15) Uiso 0.70 1 d PD A 1
H9A H 0.2312 0.3412 0.0311 0.063 Uiso 0.70 1 calc PR A 1
C4' C 0.3448(5) 0.3936(6) 0.03095(19) 0.019(2) Uiso 0.30 1 d PD A 2
C5' C 0.3890(7) 0.4082(7) 0.00510(19) 0.046(3) Uiso 0.30 1 d PD A 2
H5'A H 0.4260 0.3893 0.0040 0.055 Uiso 0.30 1 calc PR A 2
C6' C 0.3826(6) 0.4483(6) -0.0189(2) 0.042(3) Uiso 0.30 1 d PD A 2
H6'A H 0.4145 0.4569 -0.0359 0.050 Uiso 0.30 1 calc PR A 2
C7' C 0.3285(6) 0.4756(7) -0.0176(2) 0.018(2) Uiso 0.30 1 d PD A 2
C8' C 0.2831(6) 0.4617(6) 0.00755(17) 0.028(2) Uiso 0.30 1 d PD A 2
H8'A H 0.2454 0.4799 0.0082 0.034 Uiso 0.30 1 calc PR A 2
C9' C 0.2906(7) 0.4224(7) 0.0317(2) 0.033(2) Uiso 0.30 1 d PD A 2
H9'A H 0.2591 0.4149 0.0487 0.040 Uiso 0.30 1 calc PR A 2
O1H O 0.6667 0.3333 0.0833 0.0335(12) Uani 1 6 d S . .

loop_
_atom_site_aniso_label
_atom_site_aniso_U_11
_atom_site_aniso_U_22
_atom_site_aniso_U_33
_atom_site_aniso_U_23
_atom_site_aniso_U_13
_atom_site_aniso_U_12
Fe 0.0367(3) 0.0343(4) 0.0204(3) 0.0012(3) 0.00062(13) 0.01717(19)
N1 0.0424(16) 0.044(2) 0.0252(18) 0.0099(17) 0.0049(8) 0.0220(11)
C1 0.042(2) 0.056(2) 0.0313(17) 0.0129(16) 0.0015(15) 0.0232(18)
C2 0.046(2) 0.079(3) 0.051(2) 0.033(2) 0.0130(18) 0.033(2)
C3 0.054(2) 0.091(5) 0.060(4) 0.048(3) 0.0239(17) 0.045(2)
C10 0.0341(18) 0.0404(18) 0.0336(17) 0.0064(14) 0.0063(14) 0.0189(15)
O2 0.0362(13) 0.0495(14) 0.0409(13) 0.0138(11) 0.0062(10) 0.0250(12)
O1 0.0374(13) 0.0488(14) 0.0345(12) 0.0096(10) 0.0031(10) 0.0214(11)
O1H 0.0371(18) 0.0371(18) 0.026(3) 0.000 0.000 0.0185(9)

loop_
_atom_type_symbol
_atom_type_description
_atom_type_scat_dispersion_real
_atom_type_scat_dispersion_imag
_atom_type_scat_source
C C 0.0033 0.0016 'International Tables Vol C Tables 4.2.6.8 and 6.1.1.4'
H H 0.0000 0.0000 'International Tables Vol C Tables 4.2.6.8 and 6.1.1.4'
N N 0.0061 0.0033 'International Tables Vol C Tables 4.2.6.8 and 6.1.1.4'
O O 0.0106 0.0060 'International Tables Vol C Tables 4.2.6.8 and 6.1.1.4'
Fe Fe 0.3463 0.8444 'International Tables Vol C Tables 4.2.6.8 and 6.1.1.4'

loop_
_geom_angle_atom_site_label_1
_geom_angle_atom_site_label_2
_geom_angle_atom_site_label_3
_geom_angle
_geom_angle_site_symmetry_1
_geom_angle_site_symmetry_3
O1H Fe O1 95.60(7) . 36
O1H Fe O1 95.60(7) . 20
O1 Fe O1 168.79(13) 36 20
O1H Fe O2 94.09(6) . 35_545
O1 Fe O2 86.42(10) 36 35_545
O1 Fe O2 92.78(10) 20 35_545
O1H Fe O2 94.10(6) . 19_665
O1 Fe O2 92.79(10) 36 19_665
O1 Fe O2 86.41(10) 20 19_665
O2 Fe O2 171.81(13) 35_545 19_665
O1H Fe N1 180.0 . .
O1 Fe N1 84.40(7) 36 .
O1 Fe N1 84.40(7) 20 .
O2 Fe N1 85.91(6) 35_545 .
O2 Fe N1 85.90(6) 19_665 .
C1 N1 C1 117.3(4) 17_554 .
C1 N1 Fe 121.4(2) 17_554 .
C1 N1 Fe 121.4(2) . .
N1 C1 C2 123.6(3) . .
C3 C2 C1 117.9(4) . .
C3 C2 C4 122.5(4) . .
C1 C2 C4 119.0(3) . .
C3 C2 C4' 126.3(5) . .
C1 C2 C4' 114.0(4) . .
C2 C3 C2 119.8(5) 17_554 .
O1 C10 O2 125.5(3) . .
O1 C10 C7' 116.4(4) . .
O2 C10 C7' 117.0(4) . .
O1 C10 C7 118.2(3) . .
O2 C10 C7 116.0(3) . .
C10 O2 Fe 134.2(2) . 19_665
C10 O1 Fe 126.7(2) . 21
C5 C4 C9 119.3(5) . .
C5 C4 C2 121.4(4) . .
C9 C4 C2 118.7(4) . .
C4 C5 C6 120.6(5) . .
C7 C6 C5 120.6(5) . .
C6 C7 C8 119.7(5) . .
C6 C7 C10 121.3(4) . .
C8 C7 C10 118.6(4) . .
C9 C8 C7 120.0(5) . .
C8 C9 C4 119.7(5) . .
C5' C4' C9' 115.9(8) . .
C5' C4' C2 127.5(8) . .
C9' C4' C2 114.6(7) . .
C6' C5' C4' 124.5(10) . .
C7' C6' C5' 118.2(9) . .
C6' C7' C8' 119.2(9) . .
C6' C7' C10 120.6(7) . .
C8' C7' C10 119.5(7) . .
C9' C8' C7' 122.3(9) . .
C8' C9' C4' 119.9(9) . .
Fe O1H Fe 120.0 2_655 3_665
Fe O1H Fe 120.0 2_655 .
Fe O1H Fe 120.0 3_665 .

loop_
_geom_bond_atom_site_label_1
_geom_bond_atom_site_label_2
_geom_bond_distance
_geom_bond_site_symmetry_2
Fe O1H 1.9020(7) .
Fe O1 2.047(2) 36
Fe O1 2.047(2) 20
Fe O2 2.054(2) 35_545
Fe O2 2.054(2) 19_665
Fe N1 2.212(4) .
N1 C1 1.338(4) 17_554
N1 C1 1.338(4) .
C1 C2 1.400(5) .
C2 C3 1.384(5) .
C2 C4 1.500(6) .
C2 C4' 1.524(9) .
C3 C2 1.384(5) 17_554
C10 O1 1.259(4) .
C10 O2 1.263(4) .
C10 C7' 1.492(9) .
C10 C7 1.516(6) .
O2 Fe 2.054(2) 19_665
O1 Fe 2.047(2) 21
C4 C5 1.381(5) .
C4 C9 1.417(8) .
C5 C6 1.382(5) .
C6 C7 1.381(5) .
C7 C8 1.401(5) .
C8 C9 1.388(5) .
C4' C5' 1.398(7) .
C4' C9' 1.405(14) .
C5' C6' 1.380(7) .
C6' C7' 1.380(7) .
C7' C8' 1.384(7) .
C8' C9' 1.382(7) .
O1H Fe 1.9020(7) 2_655
O1H Fe 1.9020(7) 3_665
